data_7156417
loop_
_publ_author_name
'Liu, Jie-Qing'
'Xu, Ying'
'Xiao, Qin'
'Huang, Jin-Di'
'Ma, Jun-Jie'
'Lian, Chen-Lei'
'Huang, Mei-Ying'
'Du, Zhen-Bo'
'Wang, Cui-Fang'

_publ_section_title
;
 Dimericursones A and B: two unprecedented hexacyclic dimeric diterpenoids
 from the root barks of Jatropha curcas.
;
_journal_issue 37
_journal_name_full 'Organic &amp; biomolecular chemistry'
_journal_page_first 8305
_journal_page_last 8310
_journal_paper_doi 10.1039/c8ob02082e
_journal_volume 16
_journal_year 2018
_chemical_absolute_configuration rmad
_chemical_formula_moiety '2(C39 H42 O3), C4 H8 O2'
_chemical_formula_sum 'C82 H92 O8'
_chemical_formula_weight 1205.55
_chemical_name_systematic 'Dimericursone B'
_space_group_crystal_system monoclinic
_space_group_IT_number 4
_space_group_name_Hall 'P 2yb'
_space_group_name_H-M_alt 'P 1 21 1'
_symmetry_space_group_name_Hall 'P 2yb'
_symmetry_space_group_name_H-M 'P 1 21 1'
_atom_sites_solution_hydrogens mixed
_atom_sites_solution_primary direct
_audit_creation_date 2018-01-22
_audit_creation_method
;
Olex2 1.2
(compiled 2017.08.10 svn.r3458 for OlexSys, GUI svn.r5381)
;
_audit_update_record
;
2018-01-29 deposited with the CCDC.
2018-09-07 downloaded from the CCDC.
;
_cell_angle_alpha 90
_cell_angle_beta 105.896(3)
_cell_angle_gamma 90
_cell_formula_units_Z 2
_cell_length_a 9.8979(3)
_cell_length_b 22.3751(8)
_cell_length_c 16.4276(5)
_cell_measurement_reflns_used 5248
_cell_measurement_temperature 293(2)
_cell_measurement_theta_max 71.5010
_cell_measurement_theta_min 4.6450
_cell_volume 3499.0(2)
_computing_cell_refinement 'CrysAlisPro 1.171.38.41 (Rigaku OD, 2015)'
_computing_data_collection 'CrysAlisPro 1.171.38.41 (Rigaku OD, 2015)'
_computing_data_reduction 'CrysAlisPro 1.171.38.41 (Rigaku OD, 2015)'
_computing_molecular_graphics 'Olex2 (Dolomanov et al., 2009)'
_computing_publication_material 'Olex2 (Dolomanov et al., 2009)'
_computing_structure_refinement 'ShelXL (Sheldrick, 2015)'
_computing_structure_solution 'ShelXT (Sheldrick, 2008)'
_diffrn_ambient_temperature 293(2)
_diffrn_detector 'CCD plate'
_diffrn_detector_area_resol_mean 16.1213
_diffrn_detector_type Eos
_diffrn_measured_fraction_theta_full 0.998
_diffrn_measured_fraction_theta_max 0.979
_diffrn_measurement_details
;
List of Runs (angles in degrees, time in seconds):

  # Type    Start    End  Width  t~exp~   \w     \q     \k     \f   Frames
#--------------------------------------------------------------------------
  1  \w     20.00 104.00   1.00    1.00    --   36.14  57.00 -30.00   84
  2  \w     54.00  80.00   1.00    1.00    --   36.14  57.00   0.00   26
  3  \w      9.00  52.00   1.00    1.00    --   36.14 -19.00 120.00   43
  4  \w     99.00 125.00   1.00    2.50    --  108.00 -50.00 150.00   26
  5  \w     99.00 162.00   1.00    2.50    --  108.00  50.00  90.00   63
  6  \w    122.00 147.00   1.00    2.50    --  108.00  63.00  30.00   25
  7  \w     78.00 178.00   1.00    2.50    --  108.00  25.00   0.00  100
  8  \w     67.00  99.00   1.00    1.00    --   36.14  57.00-180.00   32
  9  \w     20.00  52.00   1.00    1.00    --   36.14  57.00-180.00   32
 10  \w     23.00  64.00   1.00    1.00    --   36.14  77.00-180.00   41
 11  \w     45.00 122.00   1.00    2.50    --  108.00 -50.00   0.00   77
 12  \w     44.00  99.00   1.00    2.50    --  108.00 -63.00 -60.00   55
 13  \w     38.00  76.00   1.00    2.50    --  108.00-111.00 -30.00   38
 14  \w     15.00  47.00   1.00    1.00    --   36.14 -57.00 -90.00   32
 15  \w     40.00  89.00   1.00    2.50    --  108.00 -50.00 150.00   49
 16  \w     38.00 133.00   1.00    2.50    --  108.00 -91.00 150.00   95
 17  \w     19.00  88.00   1.00    1.00    --   36.14-125.00  60.00   69
 18  \w    -14.00  12.00   1.00    1.00    --   36.14 -57.00 -90.00   26
 19  \w     26.00  77.00   1.00    1.00    --   36.14 -99.00-150.00   51
 20  \w    -27.00  57.00   1.00    1.00    --   36.14 -38.00  30.00   84
;
_diffrn_measurement_device 'four-circle diffractometer'
_diffrn_measurement_device_type 'Xcalibur, Eos, Gemini'
_diffrn_measurement_method '\w scans'
_diffrn_orient_matrix_type 'CrysAlisPro convention (1999,Acta A55,543-557)'
_diffrn_orient_matrix_UB_11 -0.0477791000
_diffrn_orient_matrix_UB_12 0.0635929000
_diffrn_orient_matrix_UB_13 0.0152283000
_diffrn_orient_matrix_UB_21 0.1510329000
_diffrn_orient_matrix_UB_22 0.0230337000
_diffrn_orient_matrix_UB_23 0.0121945000
_diffrn_orient_matrix_UB_31 -0.0336185000
_diffrn_orient_matrix_UB_32 0.0130088000
_diffrn_orient_matrix_UB_33 -0.0954410000
_diffrn_radiation_monochromator graphite
_diffrn_radiation_probe x-ray
_diffrn_radiation_type CuK\a
_diffrn_radiation_wavelength 1.54184
_diffrn_reflns_av_R_equivalents 0.0238
_diffrn_reflns_av_unetI/netI 0.0421
_diffrn_reflns_Laue_measured_fraction_full 0.998
_diffrn_reflns_Laue_measured_fraction_max 0.979
_diffrn_reflns_limit_h_max 11
_diffrn_reflns_limit_h_min -12
_diffrn_reflns_limit_k_max 26
_diffrn_reflns_limit_k_min -27
_diffrn_reflns_limit_l_max 12
_diffrn_reflns_limit_l_min -19
_diffrn_reflns_number 15730
_diffrn_reflns_point_group_measured_fraction_full 0.821
_diffrn_reflns_point_group_measured_fraction_max 0.794
_diffrn_reflns_theta_full 67.684
_diffrn_reflns_theta_max 71.790
_diffrn_reflns_theta_min 3.951
_diffrn_source 'fine-focus sealed X-ray tube'
_diffrn_source_type 'Enhance (Cu) X-ray Source'
_exptl_absorpt_coefficient_mu 0.564
_exptl_absorpt_correction_T_max 1.00000
_exptl_absorpt_correction_T_min 0.80540
_exptl_absorpt_correction_type multi-scan
_exptl_absorpt_process_details
;
CrysAlisPro 1.171.38.41 (Rigaku Oxford Diffraction, 2015)
Empirical absorption correction using spherical harmonics,
 implemented in SCALE3 ABSPACK scaling algorithm.
;
_exptl_crystal_colour 'clear light yellow'
_exptl_crystal_colour_lustre clear
_exptl_crystal_colour_modifier light
_exptl_crystal_colour_primary yellow
_exptl_crystal_density_diffrn 1.144
_exptl_crystal_description block
_exptl_crystal_F_000 1296
_exptl_crystal_size_max 0.35
_exptl_crystal_size_mid 0.33
_exptl_crystal_size_min 0.31
_refine_diff_density_max 0.173
_refine_diff_density_min -0.212
_refine_diff_density_rms 0.049
_refine_ls_abs_structure_details
;
 Flack x determined using 3021 quotients [(I+)-(I-)]/[(I+)+(I-)]
 (Parsons, Flack and Wagner, Acta Cryst. B69 (2013) 249-259).
;
_refine_ls_abs_structure_Flack 0.01(15)
_refine_ls_extinction_method none
_refine_ls_goodness_of_fit_ref 1.031
_refine_ls_hydrogen_treatment mixed
_refine_ls_matrix_type full
_refine_ls_number_parameters 869
_refine_ls_number_reflns 10882
_refine_ls_number_restraints 5
_refine_ls_restrained_S_all 1.031
_refine_ls_R_factor_all 0.0580
_refine_ls_R_factor_gt 0.0496
_refine_ls_shift/su_max 0.001
_refine_ls_shift/su_mean 0.000
_refine_ls_structure_factor_coef Fsqd
_refine_ls_weighting_details 'w=1/[\s^2^(Fo^2^)+(0.0731P)^2^+0.1843P] where P=(Fo^2^+2Fc^2^)/3'
_refine_ls_weighting_scheme calc
_refine_ls_wR_factor_gt 0.1249
_refine_ls_wR_factor_ref 0.1344
_reflns_Friedel_coverage 0.579
_reflns_Friedel_fraction_full 0.634
_reflns_Friedel_fraction_max 0.599
_reflns_number_gt 9425
_reflns_number_total 10882
_reflns_threshold_expression 'I > 2\s(I)'
_cod_data_source_file c8ob02082e2.cif
_cod_data_source_block exp_4971
_cod_depositor_comments 'Adding full bibliography for 7156416--7156417.cif.'
_cod_database_code 7156417
_shelx_shelxl_version_number 2016/6
_shelx_space_group_comment
;
The symmetry employed for this shelxl refinement is uniquely defined
by the following loop, which should always be used as a source of
symmetry information in preference to the above space-group names.
They are only intended as comments.
;
_shelx_estimated_absorpt_t_max 0.845
_shelx_estimated_absorpt_t_min 0.827
_reflns_odcompleteness_completeness 99.83
_reflns_odcompleteness_iscentric 1
_reflns_odcompleteness_theta 66.97
_olex2_refinement_description
;
1. Fixed Uiso
 At 1.2 times of:
  All C(H) groups, {H34A,H34B} of C34A, {H6BA,H6BB} of C6B, {H33B,H33C} of
  C33B, {H5BA,H5BB} of C5B, {H2A,H2B} of C2, {H9AA,H9AB} of C9A, {H8AA,H8AB} of
  C8A
 At 1.5 times of:
  All C(H,H,H) groups, {H37B,H38C} of C38B, {H2AA,H2AB} of C2A, {H1BA,H1BB}
  of C1B
2. Restrained distances
 C38A-H38A
 1 with sigma of 0.02
 C2A-H2AA
 1 with sigma of 0.02
 C38B-H37B
 1 with sigma of 0.02
 C38B-H38C
 1 with sigma of 0.02
3.a Ternary CH refined with riding coordinates:
 C17A(H17A), C9B(H9B), C8B(H8B), C5A(H5A), C19B(H19B), C6A(H6A), C35A(H35A),
 C4B(H4B), C32B(H32B), C4A(H4A)
3.b Secondary CH2 refined with riding coordinates:
 C33B(H33B,H33C), C34A(H34A,H34B), C6B(H6BA,H6BB), C5B(H5BA,H5BB), C9A(H9AA,
 H9AB), C8A(H8AA,H8AB), C2(H2A,H2B)
3.c Aromatic/amide H refined with riding coordinates:
 C11A(H11A), C28A(H28A), C28B(H28B), C15B(H15B), C21B(H21B), C22A(H22A),
 C33A(H33A), C34B(H34C)
3.d Idealised Me refined as rotating group:
 C36A(H36A,H36B,H36C), C16A(H16A,H16B,H16C), C24A(H24A,H24B,H24C), C31B(H31D,
 H31E,H31F), C36B(H36D,H36E,H36F), C16B(H16D,H16E,H16F), C31A(H31A,H31B,H31C),
 C24B(H24D,H24E,H24F), C25A(H25A,H25B,H25C), C4(H4C,H4D,H4E), C39B(H39D,H39E,
 H39F), C25B(H25D,H25E,H25F), C2B(H2BA,H2BB,H2BC), C39A(H39A,H39B,H39C),
 C1A(H1AA,H1AB,H1AC), C1(H1A,H1B,H1C)
;
_olex2_date_sample_data_collection 1516521991.32
_olex2_submission_special_instructions 'No special instructions were received'
_oxdiff_exptl_absorpt_empirical_details
;
Empirical correction (ABSPACK) includes:
- Absorption correction using spherical harmonics
- Frame scaling
;
_oxdiff_exptl_absorpt_empirical_full_max 1.440
_oxdiff_exptl_absorpt_empirical_full_min 0.685

loop_
_space_group_symop_operation_xyz
'x, y, z'
'-x, y+1/2, -z'

loop_
_atom_site_label
_atom_site_type_symbol
_atom_site_fract_x
_atom_site_fract_y
_atom_site_fract_z
_atom_site_U_iso_or_equiv
_atom_site_adp_type
_atom_site_occupancy
_atom_site_site_symmetry_order
_atom_site_calc_flag
_atom_site_refinement_flags_posn
O2A O 0.5894(3) 0.22543(13) 0.86843(17) 0.0585(6) Uani 1 1 d .
O1B O 0.5635(3) 0.23667(12) 1.19975(16) 0.0584(6) Uani 1 1 d .
O1A O 0.7986(3) 0.34904(13) 0.61798(19) 0.0686(8) Uani 1 1 d .
O3B O 0.6426(3) 0.02124(16) 1.4301(2) 0.0817(10) Uani 1 1 d .
O2B O 0.1692(3) 0.24668(16) 1.4002(3) 0.0869(11) Uani 1 1 d .
C20A C 0.6122(3) 0.36399(14) 0.86512(19) 0.0393(6) Uani 1 1 d .
C11B C 0.3689(3) 0.26427(15) 1.3465(2) 0.0440(7) Uani 1 1 d .
O2 O 0.3528(4) 0.3098(2) 0.5982(3) 0.0958(12) Uani 1 1 d .
O3A O 0.8435(4) 0.44894(18) 1.0311(2) 0.0954(12) Uani 1 1 d .
C21A C 0.7302(3) 0.39260(15) 0.9117(2) 0.0442(7) Uani 1 1 d .
C13B C 0.5576(3) 0.24632(14) 1.2712(2) 0.0417(7) Uani 1 1 d .
C14A C 0.6945(3) 0.28399(14) 0.78155(19) 0.0398(6) Uani 1 1 d .
C12B C 0.4279(3) 0.23137(14) 1.29661(19) 0.0394(6) Uani 1 1 d .
C27A C 0.4941(3) 0.32818(15) 0.9724(2) 0.0451(7) Uani 1 1 d .
C17A C 0.6155(3) 0.34339(14) 0.77751(19) 0.0385(6) Uani 1 1 d .
H17A H 0.518476 0.337375 0.743258 0.046 Uiso 1 1 calc R
C12A C 0.8377(4) 0.21403(15) 0.8925(2) 0.0472(7) Uani 1 1 d .
O1 O 0.2226(4) 0.2382(2) 0.6321(3) 0.0993(12) Uani 1 1 d .
C13A C 0.6953(3) 0.23860(14) 0.84857(19) 0.0424(7) Uani 1 1 d .
C23B C 0.4518(3) 0.12203(14) 1.2669(2) 0.0397(6) Uani 1 1 d .
C19A C 0.7552(4) 0.33773(16) 0.6785(2) 0.0476(7) Uani 1 1 d .
C27B C 0.7418(4) 0.05607(16) 1.3275(2) 0.0493(8) Uani 1 1 d .
C26A C 0.4887(3) 0.34829(14) 0.89254(19) 0.0413(6) Uani 1 1 d .
C26B C 0.6284(4) 0.05360(16) 1.3678(2) 0.0495(8) Uani 1 1 d .
C14B C 0.6793(3) 0.26739(15) 1.3398(2) 0.0464(7) Uani 1 1 d .
C9B C 0.5373(4) 0.35402(15) 1.3672(2) 0.0446(7) Uani 1 1 d .
H9B H 0.511184 0.363238 1.306573 0.053 Uiso 1 1 calc R
C35B C 0.3699(4) 0.11479(16) 1.1069(2) 0.0552(9) Uani 1 1 d .
C30B C 0.4850(4) 0.11067(13) 1.1873(2) 0.0438(7) Uani 1 1 d .
C15A C 0.7624(3) 0.27906(15) 0.72144(19) 0.0424(7) Uani 1 1 d .
C11A C 0.9073(4) 0.18522(15) 0.8468(2) 0.0495(8) Uani 1 1 d .
H11A H 0.998273 0.172697 0.873450 0.059 Uiso 1 1 calc R
C8B C 0.4076(3) 0.32466(15) 1.3869(2) 0.0436(7) Uani 1 1 d .
H8B H 0.430470 0.319057 1.448356 0.052 Uiso 1 1 calc R
C32A C 0.3480(3) 0.35165(17) 0.8282(2) 0.0494(8) Uani 1 1 d .
C28A C 0.6145(4) 0.32832(18) 1.0435(2) 0.0533(8) Uani 1 1 d .
H28A H 0.611915 0.300551 1.085127 0.064 Uiso 1 1 calc R
C17B C 0.2504(4) 0.23020(19) 1.3620(3) 0.0594(10) Uani 1 1 d .
C28B C 0.7338(4) 0.07696(16) 1.2493(2) 0.0495(8) Uani 1 1 d .
H28B H 0.819851 0.078947 1.236790 0.059 Uiso 1 1 calc R
C22B C 0.5061(4) 0.09482(15) 1.3434(2) 0.0448(7) Uani 1 1 d .
C23A C 0.8158(4) 0.41539(16) 0.7864(2) 0.0498(8) Uani 1 1 d .
C18A C 0.6914(3) 0.38415(15) 0.7269(2) 0.0428(7) Uani 1 1 d .
C5A C 0.8488(4) 0.17139(15) 0.7544(2) 0.0501(8) Uani 1 1 d .
H5A H 0.753898 0.155386 0.746592 0.060 Uiso 1 1 calc R
C15B C 0.6649(4) 0.31489(16) 1.3853(2) 0.0492(8) Uani 1 1 d .
H15B H 0.739436 0.324532 1.431720 0.059 Uiso 1 1 calc R
C20B C 0.3117(5) 0.1280(2) 1.4002(3) 0.0637(10) Uani 1 1 d .
C21B C 0.4334(4) 0.10036(19) 1.4089(3) 0.0592(9) Uani 1 1 d .
H21B H 0.475768 0.083110 1.461142 0.071 Uiso 1 1 calc R
C29A C 0.7331(4) 0.36241(19) 1.0607(2) 0.0563(9) Uani 1 1 d .
C19B C 0.3481(3) 0.17311(15) 1.2660(2) 0.0443(7) Uani 1 1 d .
H19B H 0.290807 0.178945 1.207618 0.053 Uiso 1 1 calc R
C7A C 0.7663(5) 0.20628(18) 0.6056(2) 0.0585(9) Uani 1 1 d .
C6A C 0.8362(4) 0.22698(15) 0.6954(2) 0.0455(7) Uani 1 1 d .
H6A H 0.931722 0.239903 0.697418 0.055 Uiso 1 1 calc R
C30A C 0.7664(4) 0.40644(18) 1.0033(2) 0.0576(9) Uani 1 1 d .
C22A C 0.8310(4) 0.41617(16) 0.8692(2) 0.0510(8) Uani 1 1 d .
H22A H 0.912814 0.433182 0.903131 0.061 Uiso 1 1 calc R
C35A C 0.3621(4) 0.29928(18) 0.9877(3) 0.0562(9) Uani 1 1 d .
H35A H 0.395161 0.267363 1.029278 0.067 Uiso 1 1 calc R
C36A C 0.3171(4) 0.4030(2) 0.7671(3) 0.0605(10) Uani 1 1 d .
H36A H 0.317530 0.439634 0.797617 0.091 Uiso 1 1 calc GR
H36B H 0.226567 0.397430 0.727615 0.091 Uiso 1 1 calc GR
H36C H 0.387614 0.404838 0.736993 0.091 Uiso 1 1 calc GR
C7B C 0.2881(4) 0.36963(18) 1.3627(3) 0.0578(9) Uani 1 1 d .
C18B C 0.2480(4) 0.16670(18) 1.3240(3) 0.0576(10) Uani 1 1 d .
C4B C 0.5736(4) 0.41421(16) 1.4157(2) 0.0525(8) Uani 1 1 d .
H4B H 0.601236 0.404849 1.476298 0.063 Uiso 1 1 calc R
C3 C 0.2383(5) 0.2895(3) 0.5958(3) 0.0821(15) Uani 1 1 d .
C29B C 0.6174(4) 0.09661(14) 1.1820(2) 0.0469(7) Uani 1 1 d .
C37A C 0.2796(4) 0.3429(2) 1.0275(3) 0.0678(11) Uani 1 1 d .
C16A C 0.8880(5) 0.2238(2) 0.9873(2) 0.0678(11) Uani 1 1 d .
H16A H 0.903427 0.265631 0.998833 0.102 Uiso 1 1 calc GR
H16B H 0.974215 0.202372 1.009875 0.102 Uiso 1 1 calc GR
H16C H 0.818211 0.209415 1.013155 0.102 Uiso 1 1 calc GR
C33A C 0.2493(4) 0.3131(2) 0.8352(3) 0.0641(10) Uani 1 1 d .
H33A H 0.162230 0.313226 0.795168 0.077 Uiso 1 1 calc R
C10A C 0.6409(5) 0.2239(2) 0.5599(3) 0.0715(12) Uani 1 1 d .
C3B C 0.6979(6) 0.4447(2) 1.3959(3) 0.0725(12) Uani 1 1 d .
C32B C 0.6527(5) 0.10307(18) 1.0971(3) 0.0592(9) Uani 1 1 d .
H32B H 0.744946 0.122450 1.110002 0.071 Uiso 1 1 calc R
C34B C 0.4029(6) 0.1311(2) 1.0368(3) 0.0696(12) Uani 1 1 d .
H34C H 0.332318 0.133458 0.986185 0.083 Uiso 1 1 calc R
C24A C 0.5971(4) 0.42884(18) 0.6668(3) 0.0585(9) Uani 1 1 d .
H24A H 0.514597 0.408730 0.633708 0.088 Uiso 1 1 calc GR
H24B H 0.647346 0.445665 0.629953 0.088 Uiso 1 1 calc GR
H24C H 0.570097 0.460153 0.699142 0.088 Uiso 1 1 calc GR
C31B C 0.8782(4) 0.0299(2) 1.3806(3) 0.0726(12) Uani 1 1 d .
H31D H 0.911160 0.052916 1.431601 0.109 Uiso 1 1 calc GR
H31E H 0.946992 0.030993 1.349287 0.109 Uiso 1 1 calc GR
H31F H 0.863181 -0.010676 1.394845 0.109 Uiso 1 1 calc GR
C36B C 0.2277(4) 0.0900(2) 1.1040(3) 0.0708(12) Uani 1 1 d .
H36D H 0.232266 0.069592 1.156064 0.106 Uiso 1 1 calc GR
H36E H 0.198923 0.062553 1.057602 0.106 Uiso 1 1 calc GR
H36F H 0.161116 0.122140 1.096529 0.106 Uiso 1 1 calc GR
C33B C 0.5506(6) 0.1457(2) 1.0374(3) 0.0720(12) Uani 1 1 d .
H33B H 0.571967 0.186585 1.055981 0.086 Uiso 1 1 calc R
H33C H 0.561026 0.141951 0.980608 0.086 Uiso 1 1 calc R
C10B C 0.1776(5) 0.3644(3) 1.2975(4) 0.0881(17) Uani 1 1 d .
C4A C 0.9368(6) 0.12236(19) 0.7266(3) 0.0735(13) Uani 1 1 d .
H4A H 1.028350 0.139879 0.728611 0.088 Uiso 1 1 calc R
C37B C 0.6702(7) 0.0431(2) 1.0582(3) 0.0788(14) Uani 1 1 d .
C16B C 0.8123(4) 0.2320(2) 1.3515(3) 0.0747(12) Uani 1 1 d .
H16D H 0.795968 0.191289 1.364778 0.112 Uiso 1 1 calc GR
H16E H 0.884776 0.248889 1.396850 0.112 Uiso 1 1 calc GR
H16F H 0.840932 0.233089 1.300182 0.112 Uiso 1 1 calc GR
C34A C 0.2777(5) 0.2692(2) 0.9074(3) 0.0702(11) Uani 1 1 d .
H34A H 0.329367 0.235274 0.894717 0.084 Uiso 1 1 calc R
H34B H 0.189497 0.254819 0.914916 0.084 Uiso 1 1 calc R
C6B C 0.3196(5) 0.4251(2) 1.4153(3) 0.0699(12) Uani 1 1 d .
H6BA H 0.338110 0.414909 1.474750 0.084 Uiso 1 1 calc R
H6BB H 0.239360 0.451796 1.400479 0.084 Uiso 1 1 calc R
C5B C 0.4479(5) 0.45597(19) 1.3995(3) 0.0717(12) Uani 1 1 d .
H5BA H 0.424895 0.469923 1.341453 0.086 Uiso 1 1 calc R
H5BB H 0.472153 0.490517 1.436337 0.086 Uiso 1 1 calc R
C31A C 0.8397(6) 0.3586(3) 1.1462(3) 0.0915(17) Uani 1 1 d .
H31A H 0.835301 0.394298 1.177841 0.137 Uiso 1 1 calc GR
H31B H 0.932161 0.354631 1.138713 0.137 Uiso 1 1 calc GR
H31C H 0.819471 0.324564 1.176378 0.137 Uiso 1 1 calc GR
C24B C 0.0977(4) 0.1487(2) 1.2777(4) 0.0829(16) Uani 1 1 d .
H24D H 0.039677 0.151415 1.315763 0.124 Uiso 1 1 calc GR
H24E H 0.096946 0.108397 1.257594 0.124 Uiso 1 1 calc GR
H24F H 0.061972 0.175056 1.230543 0.124 Uiso 1 1 calc GR
C3A C 0.9633(10) 0.0690(2) 0.7850(4) 0.113(3) Uani 1 1 d .
C25A C 0.9169(5) 0.4484(2) 0.7489(4) 0.0806(14) Uani 1 1 d .
H25A H 0.950696 0.421998 0.712836 0.121 Uiso 1 1 calc GR
H25B H 0.994592 0.462662 0.793510 0.121 Uiso 1 1 calc GR
H25C H 0.869749 0.481741 0.716358 0.121 Uiso 1 1 calc GR
C9A C 0.8675(8) 0.1039(2) 0.6342(3) 0.0949(18) Uani 1 1 d .
H9AA H 0.925998 0.074504 0.616608 0.114 Uiso 1 1 calc R
H9AB H 0.776931 0.085687 0.630025 0.114 Uiso 1 1 calc R
C8A C 0.8481(6) 0.1583(2) 0.5756(3) 0.0768(13) Uani 1 1 d .
H8AA H 0.939224 0.173792 0.574785 0.092 Uiso 1 1 calc R
H8AB H 0.798342 0.146516 0.518416 0.092 Uiso 1 1 calc R
C4 C 0.1031(6) 0.3192(4) 0.5542(4) 0.105(2) Uani 1 1 d .
H4C H 0.115954 0.345840 0.511088 0.158 Uiso 1 1 calc GR
H4D H 0.071556 0.341445 0.595462 0.158 Uiso 1 1 calc GR
H4E H 0.034316 0.289520 0.528989 0.158 Uiso 1 1 calc GR
C39B C 0.5484(8) 0.0017(3) 1.0375(5) 0.109(2) Uani 1 1 d .
H39D H 0.511959 -0.002277 1.085672 0.163 Uiso 1 1 calc GR
H39E H 0.577912 -0.036721 1.022764 0.163 Uiso 1 1 calc GR
H39F H 0.476586 0.017325 0.990539 0.163 Uiso 1 1 calc GR
C25B C 0.2350(7) 0.1214(3) 1.4676(4) 0.105(2) Uani 1 1 d .
H25D H 0.285935 0.094504 1.510680 0.158 Uiso 1 1 calc GR
H25E H 0.142592 0.105751 1.442613 0.158 Uiso 1 1 calc GR
H25F H 0.227691 0.159722 1.492307 0.158 Uiso 1 1 calc GR
C1B C 0.8138(8) 0.4574(4) 1.4586(6) 0.114(2) Uani 1 1 d .
H1BA H 0.829(10) 0.445(5) 1.517(6) 0.171 Uiso 1 1 d R
H1BB H 0.884(10) 0.476(5) 1.451(6) 0.171 Uiso 1 1 d R
C38A C 0.1468(6) 0.3573(4) 0.9936(5) 0.107(2) Uani 1 1 d D
C2B C 0.6877(9) 0.4603(4) 1.3071(5) 0.122(3) Uani 1 1 d .
H2BA H 0.693507 0.424537 1.275873 0.183 Uiso 1 1 calc GR
H2BB H 0.763397 0.486615 1.305224 0.183 Uiso 1 1 calc GR
H2BC H 0.599653 0.479800 1.282368 0.183 Uiso 1 1 calc GR
C39A C 0.3562(8) 0.3715(4) 1.1085(4) 0.111(2) Uani 1 1 d .
H39A H 0.396846 0.341208 1.149212 0.167 Uiso 1 1 calc GR
H39B H 0.292020 0.395213 1.129417 0.167 Uiso 1 1 calc GR
H39C H 0.429255 0.396667 1.099351 0.167 Uiso 1 1 calc GR
C1A C 0.8386(14) 0.0394(3) 0.8004(5) 0.174(5) Uani 1 1 d .
H1AA H 0.796980 0.065283 0.833410 0.260 Uiso 1 1 calc GR
H1AB H 0.866767 0.002703 0.830577 0.260 Uiso 1 1 calc GR
H1AC H 0.771435 0.031032 0.747272 0.260 Uiso 1 1 calc GR
C1 C 0.3228(11) 0.1514(5) 0.7084(7) 0.157(4) Uani 1 1 d .
H1A H 0.259803 0.128475 0.664751 0.236 Uiso 1 1 calc GR
H1B H 0.280437 0.158463 0.753569 0.236 Uiso 1 1 calc GR
H1C H 0.408968 0.129714 0.729770 0.236 Uiso 1 1 calc GR
C2A C 1.0983(15) 0.0517(4) 0.8208(6) 0.166(5) Uani 1 1 d D
H2AA H 1.160(11) 0.075(6) 0.793(8) 0.248 Uiso 1 1 d DR
H2AB H 1.116(14) 0.016(7) 0.847(8) 0.248 Uiso 1 1 d R
C2 C 0.3518(7) 0.2079(4) 0.6740(6) 0.128(3) Uani 1 1 d .
H2A H 0.406265 0.201084 0.633994 0.153 Uiso 1 1 calc R
H2B H 0.406966 0.232856 0.719342 0.153 Uiso 1 1 calc R
C38B C 0.8015(11) 0.0307(5) 1.0487(6) 0.146(3) Uani 1 1 d D
H37B H 0.740(11) 0.044(6) 0.990(4) 0.219 Uiso 1 1 d DR
H38C H 0.799(12) -0.009(3) 1.020(7) 0.219 Uiso 1 1 d DR
H10C H 0.147(6) 0.330(3) 1.261(3) 0.085(15) Uiso 1 1 d .
H10D H 0.109(6) 0.401(3) 1.283(3) 0.088(16) Uiso 1 1 d .
H10A H 0.592(5) 0.204(2) 0.501(3) 0.075(14) Uiso 1 1 d .
H38A H 0.089(8) 0.345(4) 0.934(3) 0.16(3) Uiso 1 1 d D
H10B H 0.577(5) 0.255(2) 0.579(3) 0.074(14) Uiso 1 1 d .
H38B H 0.102(6) 0.395(3) 1.025(4) 0.104(18) Uiso 1 1 d .

loop_
_atom_site_aniso_label
_atom_site_aniso_U_11
_atom_site_aniso_U_22
_atom_site_aniso_U_33
_atom_site_aniso_U_23
_atom_site_aniso_U_13
_atom_site_aniso_U_12
O2A 0.0615(14) 0.0555(15) 0.0649(16) 0.0170(13) 0.0281(12) 0.0023(12)
O1B 0.0803(17) 0.0514(15) 0.0498(14) 0.0001(11) 0.0285(12) -0.0047(13)
O1A 0.099(2) 0.0543(16) 0.0691(17) 0.0126(13) 0.0519(16) 0.0075(15)
O3B 0.080(2) 0.083(2) 0.080(2) 0.0383(18) 0.0192(16) 0.0052(17)
O2B 0.0681(17) 0.078(2) 0.134(3) -0.043(2) 0.0611(19) -0.0154(16)
C20A 0.0432(15) 0.0338(15) 0.0396(15) 0.0025(12) 0.0092(12) 0.0038(12)
C11B 0.0402(15) 0.0415(17) 0.0491(17) -0.0085(14) 0.0101(13) 0.0015(13)
O2 0.070(2) 0.115(3) 0.098(3) -0.015(2) 0.0147(18) -0.017(2)
O3A 0.123(3) 0.091(2) 0.068(2) -0.0319(18) 0.0187(19) -0.052(2)
C21A 0.0442(16) 0.0402(16) 0.0467(17) -0.0003(13) 0.0098(13) 0.0004(13)
C13B 0.0519(17) 0.0298(14) 0.0447(17) 0.0022(12) 0.0156(13) 0.0020(12)
C14A 0.0435(15) 0.0349(15) 0.0386(15) 0.0011(12) 0.0074(12) 0.0001(12)
C12B 0.0396(14) 0.0356(15) 0.0405(15) -0.0037(12) 0.0065(11) 0.0026(12)
C27A 0.0492(16) 0.0413(17) 0.0466(17) 0.0029(14) 0.0164(14) 0.0053(14)
C17A 0.0411(14) 0.0360(15) 0.0375(15) 0.0038(12) 0.0093(11) 0.0005(12)
C12A 0.0555(18) 0.0375(17) 0.0443(17) 0.0066(13) 0.0063(14) 0.0027(14)
O1 0.077(2) 0.115(3) 0.098(3) -0.014(3) 0.0110(19) -0.021(2)
C13A 0.0528(17) 0.0357(16) 0.0383(15) 0.0015(12) 0.0117(13) -0.0005(13)
C23B 0.0397(14) 0.0316(14) 0.0491(17) -0.0064(12) 0.0144(12) -0.0047(12)
C19A 0.0537(18) 0.0430(18) 0.0497(18) 0.0080(14) 0.0202(14) 0.0053(14)
C27B 0.0489(17) 0.0360(16) 0.060(2) -0.0067(15) 0.0092(15) 0.0009(14)
C26A 0.0435(15) 0.0374(16) 0.0439(16) 0.0016(13) 0.0133(12) 0.0049(13)
C26B 0.0559(18) 0.0386(17) 0.0497(18) 0.0037(14) 0.0073(14) -0.0056(15)
C14B 0.0399(15) 0.0419(17) 0.059(2) 0.0002(15) 0.0173(14) -0.0037(13)
C9B 0.0559(17) 0.0372(16) 0.0382(15) -0.0040(12) 0.0088(13) -0.0004(14)
C35B 0.072(2) 0.0424(19) 0.049(2) -0.0034(15) 0.0124(17) 0.0050(17)
C30B 0.0586(18) 0.0288(14) 0.0451(17) -0.0001(12) 0.0160(14) -0.0021(13)
C15A 0.0487(16) 0.0390(16) 0.0395(16) 0.0017(13) 0.0118(13) 0.0017(13)
C11A 0.0551(18) 0.0365(16) 0.0540(19) 0.0054(14) 0.0099(15) 0.0082(14)
C8B 0.0483(16) 0.0411(17) 0.0391(16) -0.0063(13) 0.0081(13) 0.0045(14)
C32A 0.0440(16) 0.055(2) 0.0482(18) -0.0011(15) 0.0111(13) 0.0027(15)
C28A 0.068(2) 0.052(2) 0.0403(17) 0.0054(15) 0.0155(15) 0.0049(17)
C17B 0.0447(17) 0.058(2) 0.081(3) -0.025(2) 0.0266(17) -0.0039(16)
C28B 0.0462(17) 0.0429(18) 0.063(2) -0.0069(15) 0.0215(15) 0.0032(14)
C22B 0.0511(17) 0.0377(16) 0.0485(18) -0.0027(13) 0.0183(14) -0.0078(13)
C23A 0.0497(17) 0.0399(17) 0.064(2) 0.0023(15) 0.0232(15) -0.0017(14)
C18A 0.0484(16) 0.0379(16) 0.0445(16) 0.0081(13) 0.0165(13) 0.0043(13)
C5A 0.065(2) 0.0367(17) 0.0479(19) 0.0004(13) 0.0142(15) 0.0027(15)
C15B 0.0442(16) 0.0465(18) 0.0529(19) -0.0043(15) 0.0068(14) -0.0065(14)
C20B 0.072(2) 0.057(2) 0.074(3) -0.0099(19) 0.040(2) -0.016(2)
C21B 0.074(2) 0.056(2) 0.054(2) -0.0039(17) 0.0293(18) -0.0099(19)
C29A 0.059(2) 0.063(2) 0.0436(18) -0.0045(16) 0.0091(15) 0.0041(18)
C19B 0.0389(15) 0.0421(17) 0.0515(18) -0.0094(13) 0.0118(13) -0.0006(13)
C7A 0.084(3) 0.048(2) 0.0448(19) 0.0004(15) 0.0201(18) 0.0025(18)
C6A 0.0540(17) 0.0367(16) 0.0479(17) 0.0020(14) 0.0176(14) 0.0046(14)
C30A 0.058(2) 0.059(2) 0.051(2) -0.0122(17) 0.0079(16) -0.0077(18)
C22A 0.0450(16) 0.0452(18) 0.061(2) -0.0018(16) 0.0114(15) -0.0079(14)
C35A 0.057(2) 0.055(2) 0.062(2) 0.0196(17) 0.0248(17) 0.0036(17)
C36A 0.0545(19) 0.070(3) 0.055(2) 0.0129(18) 0.0109(16) 0.0181(18)
C7B 0.057(2) 0.052(2) 0.061(2) -0.0132(17) 0.0103(16) 0.0131(17)
C18B 0.0430(17) 0.056(2) 0.080(3) -0.0245(19) 0.0273(17) -0.0109(15)
C4B 0.068(2) 0.0401(18) 0.0502(19) -0.0101(15) 0.0178(16) -0.0062(16)
C3 0.071(3) 0.105(4) 0.067(3) -0.028(3) 0.014(2) -0.012(3)
C29B 0.065(2) 0.0309(15) 0.0503(18) -0.0005(13) 0.0248(15) 0.0000(14)
C37A 0.067(2) 0.078(3) 0.071(3) 0.024(2) 0.039(2) 0.016(2)
C16A 0.075(2) 0.076(3) 0.0447(19) 0.0003(19) 0.0035(17) 0.017(2)
C33A 0.0455(18) 0.079(3) 0.065(2) 0.000(2) 0.0108(17) -0.0061(19)
C10A 0.086(3) 0.074(3) 0.049(2) 0.001(2) 0.008(2) -0.003(3)
C3B 0.100(3) 0.046(2) 0.080(3) -0.013(2) 0.039(3) -0.021(2)
C32B 0.083(3) 0.046(2) 0.062(2) 0.0036(17) 0.0411(19) 0.0019(18)
C34B 0.096(3) 0.059(2) 0.046(2) 0.0041(17) 0.008(2) 0.014(2)
C24A 0.069(2) 0.049(2) 0.060(2) 0.0196(17) 0.0210(18) 0.0147(18)
C31B 0.059(2) 0.075(3) 0.076(3) -0.001(2) 0.005(2) 0.018(2)
C36B 0.066(2) 0.073(3) 0.065(2) -0.015(2) 0.0040(19) -0.004(2)
C33B 0.121(4) 0.048(2) 0.055(2) 0.0096(18) 0.039(2) 0.006(2)
C10B 0.067(3) 0.083(3) 0.092(4) -0.027(3) -0.016(2) 0.027(3)
C4A 0.118(4) 0.042(2) 0.066(3) 0.0044(18) 0.035(3) 0.026(2)
C37B 0.133(4) 0.054(2) 0.068(3) 0.005(2) 0.058(3) 0.023(3)
C16B 0.0481(19) 0.067(3) 0.106(3) -0.014(3) 0.016(2) 0.008(2)
C34A 0.060(2) 0.064(3) 0.092(3) 0.002(2) 0.030(2) -0.012(2)
C6B 0.076(3) 0.057(2) 0.076(3) -0.018(2) 0.020(2) 0.018(2)
C5B 0.098(3) 0.042(2) 0.076(3) -0.0140(19) 0.026(2) 0.006(2)
C31A 0.093(3) 0.119(5) 0.048(2) 0.004(3) -0.004(2) -0.007(3)
C24B 0.049(2) 0.082(3) 0.124(4) -0.045(3) 0.036(2) -0.019(2)
C3A 0.229(8) 0.045(3) 0.076(3) 0.007(2) 0.059(4) 0.042(4)
C25A 0.078(3) 0.077(3) 0.099(4) 0.003(3) 0.043(3) -0.026(2)
C9A 0.170(6) 0.053(3) 0.070(3) -0.010(2) 0.046(3) 0.023(3)
C8A 0.118(4) 0.064(3) 0.053(2) -0.007(2) 0.032(2) 0.019(3)
C4 0.077(3) 0.151(6) 0.088(4) -0.032(4) 0.022(3) 0.010(4)
C39B 0.155(6) 0.059(3) 0.118(5) -0.028(3) 0.046(4) -0.007(4)
C25B 0.120(5) 0.115(5) 0.111(4) -0.006(4) 0.083(4) -0.013(4)
C1B 0.105(5) 0.104(5) 0.133(6) -0.019(4) 0.032(4) -0.052(4)
C38A 0.078(3) 0.127(6) 0.124(5) 0.008(4) 0.043(3) 0.032(4)
C2B 0.165(7) 0.106(5) 0.115(5) 0.002(4) 0.071(5) -0.043(5)
C39A 0.132(5) 0.134(6) 0.074(3) 0.003(3) 0.039(3) 0.055(5)
C1A 0.340(15) 0.068(4) 0.119(6) 0.007(4) 0.075(8) -0.065(7)
C1 0.149(7) 0.126(7) 0.177(9) 0.020(6) 0.012(6) -0.033(6)
C2A 0.271(13) 0.116(6) 0.123(6) 0.055(5) 0.076(7) 0.123(8)
C2 0.088(4) 0.117(6) 0.157(7) 0.006(5) -0.005(4) -0.028(4)
C38B 0.173(8) 0.138(7) 0.151(7) -0.023(6) 0.082(6) 0.059(7)

loop_
_atom_type_symbol
_atom_type_description
_atom_type_scat_dispersion_real
_atom_type_scat_dispersion_imag
_atom_type_scat_source
C C 0.0181 0.0091 'International Tables Vol C Tables 4.2.6.8 and 6.1.1.4'
H H 0.0000 0.0000 'International Tables Vol C Tables 4.2.6.8 and 6.1.1.4'
O O 0.0492 0.0322 'International Tables Vol C Tables 4.2.6.8 and 6.1.1.4'

loop_
_geom_angle_atom_site_label_1
_geom_angle_atom_site_label_2
_geom_angle_atom_site_label_3
_geom_angle
C21A C20A C17A 115.8(3)
C21A C20A C26A 126.9(3)
C26A C20A C17A 117.2(3)
C12B C11B C8B 131.1(3)
C12B C11B C17B 108.6(3)
C17B C11B C8B 120.3(3)
C20A C21A C30A 126.8(3)
C20A C21A C22A 119.4(3)
C22A C21A C30A 113.7(3)
O1B C13B C12B 120.3(3)
O1B C13B C14B 123.2(3)
C14B C13B C12B 116.2(3)
C13A C14A C17A 121.3(3)
C15A C14A C17A 113.0(3)
C15A C14A C13A 125.7(3)
C11B C12B C13B 126.6(3)
C11B C12B C19B 113.1(3)
C13B C12B C19B 120.2(3)
C26A C27A C28A 126.0(3)
C26A C27A C35A 118.7(3)
C28A C27A C35A 115.2(3)
C20A C17A C14A 111.4(2)
C20A C17A C18A 117.8(3)
C14A C17A C18A 102.4(2)
C13A C12A C16A 116.3(3)
C11A C12A C13A 118.3(3)
C11A C12A C16A 125.4(3)
C3 O1 C2 115.1(5)
O2A C13A C14A 122.1(3)
O2A C13A C12A 123.2(3)
C14A C13A C12A 114.7(3)
C30B C23B C19B 115.9(3)
C22B C23B C30B 128.3(3)
C22B C23B C19B 115.8(3)
O1A C19A C15A 126.4(3)
O1A C19A C18A 124.7(3)
C15A C19A C18A 108.9(3)
C26B C27B C31B 113.7(3)
C28B C27B C26B 126.6(3)
C28B C27B C31B 119.6(4)
C20A C26A C32A 117.7(3)
C27A C26A C20A 123.9(3)
C27A C26A C32A 118.3(3)
O3B C26B C27B 118.3(3)
O3B C26B C22B 119.3(4)
C27B C26B C22B 121.8(3)
C13B C14B C16B 115.5(3)
C15B C14B C13B 119.4(3)
C15B C14B C16B 125.1(3)
C8B C9B C4B 110.3(3)
C15B C9B C8B 114.3(3)
C15B C9B C4B 109.9(3)
C30B C35B C36B 119.1(3)
C34B C35B C30B 118.3(4)
C34B C35B C36B 121.6(4)
C23B C30B C35B 118.6(3)
C29B C30B C23B 123.4(3)
C29B C30B C35B 118.0(3)
C14A C15A C19A 108.0(3)
C14A C15A C6A 131.0(3)
C19A C15A C6A 121.1(3)
C12A C11A C5A 124.0(3)
C11B C8B C9B 114.3(3)
C11B C8B C7B 113.1(3)
C7B C8B C9B 107.1(3)
C36A C32A C26A 119.2(3)
C33A C32A C26A 117.9(3)
C33A C32A C36A 122.3(3)
C29A C28A C27A 130.7(3)
O2B C17B C11B 127.3(4)
O2B C17B C18B 123.4(4)
C11B C17B C18B 109.2(3)
C27B C28B C29B 131.8(3)
C23B C22B C26B 127.6(3)
C23B C22B C21B 119.5(3)
C21B C22B C26B 112.6(3)
C22A C23A C18A 120.7(3)
C22A C23A C25A 120.8(4)
C25A C23A C18A 118.4(4)
C19A C18A C17A 101.9(3)
C23A C18A C17A 110.5(3)
C23A C18A C19A 105.5(3)
C23A C18A C24A 111.0(3)
C24A C18A C17A 115.4(3)
C24A C18A C19A 111.7(3)
C11A C5A C6A 114.0(3)
C11A C5A C4A 110.6(3)
C4A C5A C6A 109.7(3)
C14B C15B C9B 124.8(3)
C21B C20B C18B 121.2(4)
C21B C20B C25B 120.0(5)
C18B C20B C25B 118.9(4)
C20B C21B C22B 125.4(4)
C28A C29A C30A 125.2(3)
C28A C29A C31A 120.3(4)
C30A C29A C31A 114.5(4)
C12B C19B C18B 103.5(3)
C23B C19B C12B 110.3(2)
C23B C19B C18B 117.5(3)
C10A C7A C6A 124.6(4)
C10A C7A C8A 122.1(4)
C8A C7A C6A 113.1(4)
C15A C6A C5A 113.8(3)
C15A C6A C7A 112.7(3)
C7A C6A C5A 107.3(3)
O3A C30A C21A 119.5(4)
O3A C30A C29A 120.6(4)
C29A C30A C21A 118.6(3)
C23A C22A C21A 125.7(3)
C37A C35A C27A 112.2(3)
C34A C35A C27A 109.6(3)
C34A C35A C37A 115.1(4)
C10B C7B C8B 124.8(4)
C10B C7B C6B 122.8(4)
C6B C7B C8B 111.9(3)
C17B C18B C19B 102.7(3)
C20B C18B C17B 103.6(3)
C20B C18B C19B 111.6(3)
C20B C18B C24B 113.0(4)
C24B C18B C17B 110.4(3)
C24B C18B C19B 114.5(4)
C3B C4B C9B 111.5(3)
C3B C4B C5B 111.0(4)
C5B C4B C9B 112.3(3)
O2 C3 O1 122.3(6)
O2 C3 C4 124.5(7)
O1 C3 C4 113.2(5)
C30B C29B C28B 127.1(3)
C30B C29B C32B 119.6(3)
C28B C29B C32B 113.3(3)
C38A C37A C35A 124.2(5)
C38A C37A C39A 118.6(6)
C39A C37A C35A 117.2(4)
C32A C33A C34A 120.5(3)
C1B C3B C4B 120.2(5)
C1B C3B C2B 121.3(6)
C2B C3B C4B 118.5(5)
C33B C32B C29B 111.4(3)
C37B C32B C29B 112.3(3)
C37B C32B C33B 114.3(4)
C35B C34B C33B 121.7(4)
C34B C33B C32B 109.9(3)
C3A C4A C5A 112.8(4)
C3A C4A C9A 111.5(4)
C9A C4A C5A 110.3(4)
C39B C37B C32B 118.1(5)
C38B C37B C32B 116.5(6)
C38B C37B C39B 125.4(6)
C33A C34A C35A 109.7(4)
C7B C6B C5B 109.2(4)
C4B C5B C6B 111.8(4)
C1A C3A C4A 117.0(7)
C2A C3A C4A 118.6(8)
C2A C3A C1A 124.3(7)
C8A C9A C4A 110.5(4)
C7A C8A C9A 110.3(4)
C1 C2 O1 110.6(7)

loop_
_geom_bond_atom_site_label_1
_geom_bond_atom_site_label_2
_geom_bond_distance
O2A C13A 1.216(4)
O1B C13B 1.211(4)
O1A C19A 1.213(4)
O3B C26B 1.229(5)
O2B C17B 1.206(5)
C20A C21A 1.367(4)
C20A C17A 1.520(4)
C20A C26A 1.457(4)
C11B C12B 1.348(4)
C11B C8B 1.508(4)
C11B C17B 1.478(5)
O2 C3 1.212(6)
O3A C30A 1.226(5)
C21A C30A 1.481(5)
C21A C22A 1.464(5)
C13B C12B 1.492(4)
C13B C14B 1.483(5)
C14A C17A 1.535(4)
C14A C13A 1.496(4)
C14A C15A 1.342(4)
C12B C19B 1.536(4)
C27A C26A 1.374(5)
C27A C28A 1.421(5)
C27A C35A 1.539(5)
C17A C18A 1.559(4)
C12A C13A 1.501(4)
C12A C11A 1.318(5)
C12A C16A 1.514(5)
O1 C3 1.322(7)
O1 C2 1.446(8)
C23B C30B 1.456(5)
C23B C22B 1.367(5)
C23B C19B 1.533(4)
C19A C15A 1.483(5)
C19A C18A 1.545(5)
C27B C26B 1.452(5)
C27B C28B 1.349(5)
C27B C31B 1.511(5)
C26A C32A 1.502(4)
C26B C22B 1.487(5)
C14B C15B 1.329(5)
C14B C16B 1.503(5)
C9B C8B 1.553(5)
C9B C15B 1.498(5)
C9B C4B 1.556(4)
C35B C30B 1.492(5)
C35B C34B 1.330(6)
C35B C36B 1.501(6)
C30B C29B 1.373(5)
C15A C6A 1.499(5)
C11A C5A 1.501(5)
C8B C7B 1.521(5)
C32A C36A 1.501(5)
C32A C33A 1.332(6)
C28A C29A 1.363(6)
C17B C18B 1.549(5)
C28B C29B 1.430(5)
C22B C21B 1.454(5)
C23A C18A 1.517(5)
C23A C22A 1.325(5)
C23A C25A 1.506(5)
C18A C24A 1.530(4)
C5A C6A 1.562(5)
C5A C4A 1.545(5)
C20B C21B 1.327(6)
C20B C18B 1.511(7)
C20B C25B 1.512(6)
C29A C30A 1.462(6)
C29A C31A 1.511(5)
C19B C18B 1.559(5)
C7A C6A 1.520(5)
C7A C10A 1.323(7)
C7A C8A 1.506(6)
C35A C37A 1.529(6)
C35A C34A 1.513(6)
C7B C10B 1.310(6)
C7B C6B 1.496(5)
C18B C24B 1.527(5)
C4B C3B 1.518(6)
C4B C5B 1.520(6)
C3 C4 1.482(8)
C29B C32B 1.535(5)
C37A C38A 1.319(7)
C37A C39A 1.484(8)
C33A C34A 1.505(7)
C3B C1B 1.345(9)
C3B C2B 1.477(8)
C32B C33B 1.532(6)
C32B C37B 1.515(6)
C34B C33B 1.495(7)
C4A C3A 1.508(6)
C4A C9A 1.542(7)
C37B C39B 1.484(9)
C37B C38B 1.380(11)
C6B C5B 1.529(7)
C3A C1A 1.482(13)
C3A C2A 1.361(14)
C9A C8A 1.532(7)
C1 C2 1.445(11)
